data_7100822
loop_
_publ_author_name
'Makoto Tadokoro'
'Syoko Fukui'
'Shun'Ichi Ishimaru'
'Kiyoshi Isobe'
'Hiroshi Kitagawa'
'Tadamori Kitajima'
'Y. Nagao'
'Kazuhiro Nakasuji'

_publ_section_title
;
Structures and Phase Transition of Multi-Layered Water
Nanotube Confined to Nanochannels
;
_journal_name_full 'Chemical Communications'
_journal_paper_doi 10.1039/b516807d
_journal_year 2006
_chemical_formula_sum 'C81 H183 Co3 N36 O78'
_chemical_formula_weight 3086.42
_space_group_IT_number 15
_symmetry_cell_setting monoclinic
_symmetry_space_group_name_Hall '-C 2yc'
_symmetry_space_group_name_H-M 'C 1 2/c 1'
_cell_angle_alpha 90.00
_cell_angle_beta 92.939(4)
_cell_angle_gamma 90.00
_cell_formula_units_Z 4
_cell_length_a 16.7257(19)
_cell_length_b 29.142(3)
_cell_length_c 32.264(3)
_cell_measurement_temperature 293(2)
_cell_volume 15705(3)
_diffrn_ambient_temperature 293(2)
_exptl_crystal_density_diffrn 1.305
_cod_depositor_comments
;
The following automatic conversions were performed:
'_symmetry_cell_setting' value 'Monoclinic' changed to 'monoclinic'
according to '/home/saulius/struct/CIF-dictionaries/cif_core.dic'
dictionary named 'cif_core.dic' version 2.4.1 from 2010-06-29.

Automatic conversion script
Id: cif_fix_enum 1527 2010-12-29 10:47:43Z saulius 
;
_cod_original_sg_symbol_H-M 'C 2/c'
_cod_database_code 7100822

loop_
_symmetry_equiv_pos_as_xyz
'x, y, z'
'-x, y, -z+1/2'
'x+1/2, y+1/2, z'
'-x+1/2, y+1/2, -z+1/2'
'-x, -y, -z'
'x, -y, z-1/2'
'-x+1/2, -y+1/2, -z'
'x+1/2, -y+1/2, z-1/2'

loop_
_atom_site_label
_atom_site_type_symbol
_atom_site_fract_x
_atom_site_fract_y
_atom_site_fract_z
_atom_site_U_iso_or_equiv
_atom_site_adp_type
_atom_site_occupancy
_atom_site_symmetry_multiplicity
_atom_site_calc_flag
_atom_site_refinement_flags
_atom_site_disorder_assembly
_atom_site_disorder_group
Co1 Co -0.00088(3) 0.16745(2) 0.083057(19) 0.02811(18) Uani 1 1 d . . .
Co2 Co 1.0000 0.13234(3) 0.7500 0.0273(2) Uani 1 2 d S . .
O1 O 0.0590(2) 0.04497(12) 0.57277(13) 0.0462(9) Uani 1 1 d . . .
O2 O -0.0601(2) 0.04568(11) 0.60166(12) 0.0427(9) Uani 1 1 d . . .
O3 O -0.2136(2) 0.19501(14) 0.56773(17) 0.0669(14) Uani 1 1 d . . .
O4 O -0.1515(2) 0.25517(13) 0.59691(15) 0.0582(12) Uani 1 1 d . . .
O5 O 0.1472(2) 0.25236(12) 0.55906(15) 0.0549(11) Uani 1 1 d . . .
O6 O 0.2101(2) 0.19636(13) 0.59535(13) 0.0470(9) Uani 1 1 d . . .
O7 O 0.55862(19) 0.41899(11) 0.73453(13) 0.0433(9) Uani 1 1 d . . .
O8 O 0.7116(2) 0.26940(13) 0.76411(17) 0.0654(14) Uani 1 1 d . . .
O9 O 0.6501(2) 0.21143(13) 0.73037(16) 0.0605(12) Uani 1 1 d . . .
O10 O 0.3067(10) 0.1101(5) 0.0473(3) 0.350(12) Uani 1 1 d . . .
O11 O 0.2290(5) 0.0474(3) 0.0936(3) 0.148(3) Uani 1 1 d . . .
O12 O 0.4256(3) 0.1615(2) 0.08437(18) 0.0924(17) Uani 1 1 d . . .
O13 O 0.4754(7) 0.0275(4) 0.0685(3) 0.199(4) Uani 1 1 d . . .
O14 O 0.5740(3) 0.16548(16) 0.04682(17) 0.0755(14) Uani 1 1 d . . .
O15 O 0.7914(4) 0.0478(2) 0.0413(2) 0.120(2) Uani 1 1 d . . .
O16 O 0.9202(4) 0.3408(3) 0.0419(2) 0.154(4) Uani 1 1 d . . .
O17 O 0.7017(4) 0.1137(2) 0.0869(2) 0.114(2) Uani 1 1 d . . .
O18 O 0.6076(4) 0.0483(2) 0.1217(2) 0.1033(19) Uani 1 1 d . . .
O19 O 0.6722(4) 0.1396(2) 0.2207(2) 0.1036(19) Uani 1 1 d . . .
O20 O 0.5490(3) 0.0825(2) 0.19197(19) 0.0944(18) Uani 1 1 d . . .
O21 O 0.4139(3) 0.12928(19) 0.16395(17) 0.0850(16) Uani 1 1 d . . .
O22 O 0.2987(3) 0.06014(18) 0.17143(17) 0.0802(15) Uani 1 1 d . . .
O23 O 0.5000 0.0226(3) 0.2500 0.083(2) Uani 1 2 d S . .
O24 O 0.4207(4) 0.1960(2) 0.2295(2) 0.121(2) Uani 1 1 d . . .
O25 O 0.2211(2) 0.07415(16) 0.24339(16) 0.0664(12) Uani 1 1 d . . .
O26 O 0.2640(4) 0.1798(2) 0.3468(3) 0.133(3) Uani 1 1 d . . .
O27 O 0.2139(3) 0.0432(2) 0.5492(2) 0.104(2) Uani 1 1 d . . .
O28 O 0.3329(3) 0.0987(2) 0.5871(2) 0.103(2) Uani 1 1 d . . .
O29 O 0.4452(3) 0.0413(2) 0.62434(19) 0.1011(19) Uani 1 1 d . . .
O30 O 0.5734(5) 0.1461(4) 0.5801(3) 0.193(5) Uani 1 1 d . . .
O31 O 0.7154(3) 0.11624(18) 0.53710(17) 0.0881(16) Uani 1 1 d . . .
O32 O 0.7807(2) 0.04036(14) 0.57745(14) 0.0586(11) Uani 1 1 d . . .
O33 O 0.6964(3) 0.02667(17) 0.64706(14) 0.0691(12) Uani 1 1 d . . .
O34 O 0.5787(3) 0.09241(19) 0.65128(17) 0.0831(15) Uani 1 1 d . . .
O35 O 0.3844(3) 0.01590(17) 0.69695(16) 0.0758(14) Uani 1 1 d . . .
O36 O 0.2596(3) 0.1331(2) 0.65590(18) 0.0946(19) Uani 1 1 d . . .
O37 O 0.2929(3) 0.08497(16) 0.72897(15) 0.0669(12) Uani 1 1 d . . .
O38 O 0.5730(3) 0.12949(14) 0.73054(16) 0.0640(12) Uani 1 1 d . . .
O39 O 0.7832(3) 0.01606(17) 0.72201(15) 0.0743(14) Uani 1 1 d . . .
O40 O 0.009(4) 0.4609(15) 0.0058(12) 0.54(4) Uani 0.50 1 d P . .
N1 N -0.0999(2) 0.17058(13) 0.04948(12) 0.0291(8) Uani 1 1 d . . .
N2 N -0.2191(2) 0.20248(14) 0.03892(13) 0.0347(9) Uani 1 1 d . . .
N3 N -0.0492(2) 0.21613(13) 0.11397(12) 0.0302(8) Uani 1 1 d . . .
N4 N -0.1494(2) 0.26532(14) 0.11793(13) 0.0352(9) Uani 1 1 d . . .
N5 N 0.0506(2) 0.21295(12) 0.05010(12) 0.0284(8) Uani 1 1 d . . .
N6 N 0.1540(2) 0.25839(14) 0.04267(13) 0.0377(9) Uani 1 1 d . . .
N7 N 0.0984(2) 0.17033(12) 0.11651(12) 0.0295(8) Uani 1 1 d . . .
N8 N 0.2191(2) 0.20042(14) 0.12587(13) 0.0384(10) Uani 1 1 d . . .
N9 N 0.0406(2) 0.11696(13) 0.05157(12) 0.0311(8) Uani 1 1 d . . .
N10 N 0.0546(2) 0.04186(14) 0.04454(13) 0.0359(9) Uani 1 1 d . . .
N11 N -0.0438(2) 0.11844(12) 0.11611(12) 0.0285(8) Uani 1 1 d . . .
N12 N -0.0598(2) 0.04381(13) 0.12465(13) 0.0352(9) Uani 1 1 d . . .
N13 N 0.9011(2) 0.13578(13) 0.71591(12) 0.0308(8) Uani 1 1 d . . .
N14 N 0.7823(2) 0.16749(14) 0.70547(13) 0.0365(9) Uani 1 1 d . . .
N15 N 0.9493(2) 0.17953(12) 0.78192(12) 0.0290(8) Uani 1 1 d . . .
N16 N 0.8470(2) 0.22647(14) 0.78759(13) 0.0351(9) Uani 1 1 d . . .
N17 N 1.0426(2) 0.08226(12) 0.71788(12) 0.0276(8) Uani 1 1 d . . .
N18 N 1.0575(2) 0.00787(12) 0.71003(12) 0.0316(8) Uani 1 1 d . . .
C1 C -0.1384(3) 0.14902(16) 0.01592(16) 0.0357(11) Uani 1 1 d . . .
C2 C -0.2120(3) 0.16882(18) 0.00942(16) 0.0394(12) Uani 1 1 d . . .
C3 C -0.0304(3) 0.24617(18) 0.14519(15) 0.0385(11) Uani 1 1 d . . .
C4 C -0.0919(3) 0.27692(19) 0.14828(17) 0.0441(13) Uani 1 1 d . . .
C5 C -0.1513(2) 0.20254(15) 0.06256(14) 0.0288(9) Uani 1 1 d . . .
C6 C -0.1218(3) 0.22886(15) 0.09765(15) 0.0308(10) Uani 1 1 d . . .
C7 C 0.0327(3) 0.24145(16) 0.01706(15) 0.0351(11) Uani 1 1 d . . .
C8 C 0.0973(3) 0.26963(19) 0.01234(17) 0.0437(13) Uani 1 1 d . . .
C9 C 0.1343(3) 0.15137(17) 0.15173(16) 0.0377(11) Uani 1 1 d . . .
C10 C 0.2097(3) 0.16992(19) 0.15749(16) 0.0417(12) Uani 1 1 d . . .
C11 C 0.1242(3) 0.22450(15) 0.06489(15) 0.0310(10) Uani 1 1 d . . .
C12 C 0.1518(3) 0.19994(16) 0.10192(14) 0.0297(9) Uani 1 1 d . . .
C13 C 0.0870(3) 0.10989(17) 0.01852(15) 0.0366(11) Uani 1 1 d . . .
C14 C 0.0962(3) 0.06304(19) 0.01403(16) 0.0435(12) Uani 1 1 d . . .
C15 C -0.0924(3) 0.11223(16) 0.14894(16) 0.0369(11) Uani 1 1 d . . .
C16 C -0.1019(3) 0.06633(17) 0.15417(16) 0.0393(11) Uani 1 1 d . . .
C17 C 0.0218(2) 0.07555(15) 0.06641(14) 0.0294(10) Uani 1 1 d . . .
C18 C -0.0259(3) 0.07627(15) 0.10242(15) 0.0308(10) Uani 1 1 d . . .
C19 C 0.8646(3) 0.11559(16) 0.68197(15) 0.0350(11) Uani 1 1 d . . .
C20 C 0.7906(3) 0.13500(18) 0.67497(17) 0.0407(12) Uani 1 1 d . . .
C21 C 0.9670(3) 0.20820(17) 0.81462(15) 0.0366(11) Uani 1 1 d . . .
C22 C 0.9035(3) 0.23767(17) 0.81842(17) 0.0390(11) Uani 1 1 d . . .
C23 C 0.8491(3) 0.16668(15) 0.72992(15) 0.0299(9) Uani 1 1 d . . .
C24 C 0.8772(3) 0.19148(15) 0.76619(15) 0.0291(9) Uani 1 1 d . . .
C25 C 1.0905(3) 0.07546(17) 0.68499(16) 0.0363(11) Uani 1 1 d . . .
C26 C 1.1003(3) 0.02889(16) 0.68019(16) 0.0375(11) Uani 1 1 d . . .
C27 C 1.0247(3) 0.04097(15) 0.73218(15) 0.0300(10) Uani 1 1 d . . .
C28 C -0.0013(3) 0.11734(15) 0.58564(14) 0.0294(9) Uani 1 1 d . . .
C29 C -0.0733(3) 0.14153(16) 0.58533(15) 0.0313(10) Uani 1 1 d . . .
C30 C -0.0737(3) 0.18926(16) 0.58306(14) 0.0318(10) Uani 1 1 d . . .
C31 C -0.0017(3) 0.21316(14) 0.58130(14) 0.0304(10) Uani 1 1 d . . .
C32 C 0.0708(3) 0.18922(15) 0.58126(14) 0.0298(10) Uani 1 1 d . . .
C33 C 0.0708(3) 0.14170(15) 0.58393(15) 0.0295(9) Uani 1 1 d . . .
C34 C -0.0009(3) 0.06571(16) 0.58693(16) 0.0347(10) Uani 1 1 d . . .
C35 C -0.1522(3) 0.21519(18) 0.58244(19) 0.0442(13) Uani 1 1 d . . .
C36 C 0.1484(3) 0.21466(16) 0.57887(17) 0.0363(11) Uani 1 1 d . . .
C37 C 0.5000 0.3471(2) 0.7500 0.0279(13) Uani 1 2 d S . .
C38 C 0.5720(3) 0.32307(16) 0.74955(15) 0.0309(10) Uani 1 1 d . . .
C39 C 0.5725(3) 0.27516(15) 0.74928(15) 0.0306(10) Uani 1 1 d . . .
C40 C 0.5000 0.2509(2) 0.7500 0.0289(13) Uani 1 2 d S . .
C41 C 0.5000 0.3993(2) 0.7500 0.0340(15) Uani 1 2 d S . .
C42 C 0.6509(3) 0.25009(17) 0.74813(18) 0.0386(12) Uani 1 1 d . . .
H1 H -0.1169 0.1244 0.0002 0.043 Uiso 1 1 d . . .
H2 H -0.2513 0.1608 -0.0119 0.048 Uiso 1 1 d . . .
H3 H 0.0180 0.2456 0.1624 0.047 Uiso 1 1 d . . .
H4 H -0.0940 0.3023 0.1674 0.053 Uiso 1 1 d . . .
H5 H -0.2642 0.2220 0.0420 0.043 Uiso 1 1 d . . .
H6 H -0.1996 0.2803 0.1125 0.043 Uiso 1 1 d . . .
H7 H -0.0162 0.2416 0.0003 0.043 Uiso 1 1 d . . .
H8 H 0.1022 0.2930 -0.0083 0.052 Uiso 1 1 d . . .
H9 H 0.1106 0.1293 0.1695 0.045 Uiso 1 1 d . . .
H10 H 0.2486 0.1625 0.1793 0.051 Uiso 1 1 d . . .
H11 H 0.2055 0.2722 0.0471 0.047 Uiso 1 1 d . . .
H12 H 0.2650 0.2192 0.1219 0.047 Uiso 1 1 d . . .
H13 H 0.1096 0.1332 0.0017 0.045 Uiso 1 1 d . . .
H14 H 0.1255 0.0479 -0.0067 0.052 Uiso 1 1 d . . .
H15 H -0.1162 0.1361 0.1648 0.045 Uiso 1 1 d . . .
H16 H -0.1325 0.0517 0.1748 0.047 Uiso 1 1 d . . .
H17 H 0.0500 0.0096 0.0492 0.045 Uiso 1 1 d . . .
H18 H -0.0560 0.0117 0.1212 0.044 Uiso 1 1 d . . .
H19 H 0.8874 0.0920 0.6654 0.043 Uiso 1 1 d . . .
H20 H 0.7517 0.1273 0.6533 0.050 Uiso 1 1 d . . .
H21 H 1.0153 0.2078 0.8317 0.046 Uiso 1 1 d . . .
H22 H 0.8992 0.2613 0.8389 0.047 Uiso 1 1 d . . .
H23 H 0.7371 0.1868 0.7085 0.044 Uiso 1 1 d . . .
H24 H 0.7959 0.2406 0.7825 0.043 Uiso 1 1 d . . .
H25 H 1.1152 0.1000 0.6702 0.040 Uiso 1 1 d . . .
H26 H 1.1311 0.0137 0.6602 0.066 Uiso 1 1 d . . .
H27 H 1.0516 -0.0243 0.7141 0.025 Uiso 1 1 d . . .
H28 H -0.1230 0.1251 0.5867 0.038 Uiso 1 1 d . . .
H29 H -0.0020 0.2460 0.5801 0.036 Uiso 1 1 d . . .
H30 H 0.1208 0.1255 0.5847 0.036 Uiso 1 1 d . . .
H31 H 0.6214 0.3395 0.7495 0.037 Uiso 1 1 d . . .
H32 H 0.5000 0.2100 0.7500 0.040 Uiso 1 2 d S . .

loop_
_atom_site_aniso_label
_atom_site_aniso_U_11
_atom_site_aniso_U_22
_atom_site_aniso_U_33
_atom_site_aniso_U_23
_atom_site_aniso_U_13
_atom_site_aniso_U_12
Co1 0.0273(3) 0.0233(3) 0.0339(3) 0.0016(2) 0.0026(2) 0.0011(2)
Co2 0.0266(4) 0.0198(4) 0.0358(5) 0.000 0.0034(3) 0.000
O1 0.0402(19) 0.0266(18) 0.073(3) -0.0110(17) 0.0104(18) 0.0015(15)
O2 0.0357(19) 0.0244(17) 0.069(3) 0.0039(16) 0.0070(17) -0.0027(14)
O3 0.0283(19) 0.038(2) 0.131(4) -0.005(2) -0.019(2) 0.0078(16)
O4 0.037(2) 0.034(2) 0.104(4) -0.018(2) 0.013(2) 0.0066(16)
O5 0.039(2) 0.028(2) 0.098(3) 0.019(2) 0.007(2) -0.0033(15)
O6 0.0286(18) 0.041(2) 0.071(3) 0.0097(18) -0.0069(17) -0.0057(15)
O7 0.0337(18) 0.0215(17) 0.075(3) 0.0059(17) 0.0067(17) -0.0014(13)
O8 0.0290(19) 0.029(2) 0.136(4) -0.015(2) -0.018(2) 0.0082(15)
O9 0.034(2) 0.033(2) 0.115(4) -0.022(2) 0.009(2) 0.0052(15)
O10 0.51(2) 0.43(2) 0.096(7) 0.044(9) -0.074(10) -0.388(19)
O11 0.182(7) 0.121(6) 0.132(6) 0.009(5) -0.073(6) -0.040(6)
O12 0.079(4) 0.097(4) 0.101(4) 0.021(3) 0.008(3) -0.011(3)
O13 0.277(13) 0.176(9) 0.146(8) 0.027(7) 0.024(8) -0.036(9)
O14 0.076(3) 0.055(3) 0.096(4) -0.011(3) 0.008(3) -0.008(2)
O15 0.161(6) 0.082(4) 0.121(5) 0.032(4) 0.041(5) 0.023(4)
O16 0.108(5) 0.219(9) 0.134(6) -0.088(7) 0.004(5) 0.031(6)
O17 0.127(5) 0.089(4) 0.129(6) 0.046(4) 0.048(4) 0.029(4)
O18 0.118(5) 0.073(4) 0.121(5) 0.014(4) 0.026(4) 0.001(3)
O19 0.112(5) 0.096(5) 0.103(5) -0.007(4) 0.015(4) 0.017(4)
O20 0.078(4) 0.099(4) 0.106(4) 0.022(4) 0.003(3) 0.010(3)
O21 0.083(4) 0.086(4) 0.086(4) 0.014(3) 0.004(3) 0.010(3)
O22 0.082(3) 0.077(3) 0.082(4) 0.021(3) 0.006(3) 0.012(3)
O23 0.074(5) 0.088(5) 0.085(5) 0.000 -0.013(4) 0.000
O24 0.150(6) 0.095(5) 0.124(6) -0.015(4) 0.053(5) -0.004(4)
O25 0.048(2) 0.060(3) 0.091(3) 0.005(2) 0.002(2) 0.010(2)
O26 0.124(5) 0.072(4) 0.209(8) 0.008(5) 0.062(5) -0.001(4)
O27 0.078(4) 0.092(4) 0.144(6) -0.028(4) 0.027(4) -0.006(3)
O28 0.072(4) 0.116(5) 0.120(5) 0.020(4) 0.001(3) -0.014(3)
O29 0.083(4) 0.121(5) 0.098(4) 0.009(4) -0.001(3) -0.006(4)
O30 0.103(6) 0.299(13) 0.179(9) 0.146(9) 0.016(5) 0.020(7)
O31 0.108(4) 0.071(3) 0.083(4) 0.003(3) -0.019(3) 0.003(3)
O32 0.052(2) 0.048(2) 0.076(3) 0.004(2) 0.004(2) -0.0057(19)
O33 0.077(3) 0.068(3) 0.062(3) 0.001(2) 0.004(2) 0.001(2)
O34 0.086(4) 0.083(4) 0.081(4) 0.003(3) 0.006(3) 0.012(3)
O35 0.088(3) 0.059(3) 0.079(3) -0.003(3) -0.005(3) 0.002(3)
O36 0.086(4) 0.106(4) 0.092(4) 0.055(3) 0.005(3) 0.003(3)
O37 0.073(3) 0.056(3) 0.071(3) 0.004(2) -0.003(2) -0.006(2)
O38 0.057(3) 0.045(2) 0.091(3) -0.003(2) 0.011(2) -0.0021(19)
O39 0.083(3) 0.073(3) 0.067(3) 0.011(3) 0.004(2) 0.018(3)
O40 1.00(11) 0.41(6) 0.24(4) -0.18(5) 0.23(5) -0.26(8)
N1 0.0278(19) 0.027(2) 0.033(2) -0.0017(16) 0.0045(15) -0.0013(15)
N2 0.030(2) 0.032(2) 0.041(2) -0.0049(17) -0.0023(17) 0.0036(16)
N3 0.0298(19) 0.025(2) 0.036(2) 0.0015(16) 0.0011(16) 0.0034(15)
N4 0.033(2) 0.033(2) 0.039(2) -0.0072(17) -0.0016(17) 0.0061(16)
N5 0.0325(19) 0.0191(18) 0.034(2) 0.0035(15) 0.0006(16) 0.0004(14)
N6 0.037(2) 0.032(2) 0.043(2) 0.0098(18) -0.0037(18) -0.0076(17)
N7 0.0268(18) 0.025(2) 0.036(2) 0.0079(16) 0.0029(15) -0.0012(15)
N8 0.028(2) 0.040(2) 0.047(3) 0.0098(19) -0.0001(17) -0.0013(17)
N9 0.031(2) 0.027(2) 0.036(2) 0.0013(16) 0.0043(16) 0.0012(15)
N10 0.040(2) 0.029(2) 0.040(2) 0.0019(17) 0.0135(18) 0.0044(17)
N11 0.0274(18) 0.0225(19) 0.036(2) 0.0005(15) 0.0041(16) 0.0006(14)
N12 0.038(2) 0.024(2) 0.045(2) 0.0038(17) 0.0084(18) -0.0001(16)
N13 0.032(2) 0.0224(19) 0.038(2) -0.0038(16) 0.0040(16) -0.0014(15)
N14 0.030(2) 0.034(2) 0.046(2) -0.0074(18) -0.0015(17) 0.0031(16)
N15 0.0281(19) 0.0238(19) 0.035(2) -0.0006(15) -0.0021(16) 0.0007(14)
N16 0.033(2) 0.028(2) 0.044(2) -0.0068(17) -0.0007(17) 0.0073(16)
N17 0.0283(18) 0.0189(18) 0.036(2) 0.0031(15) 0.0029(15) -0.0010(14)
N18 0.032(2) 0.0217(19) 0.042(2) -0.0027(16) 0.0069(17) 0.0014(15)
C1 0.037(3) 0.030(3) 0.040(3) -0.006(2) 0.001(2) -0.0037(19)
C2 0.031(2) 0.045(3) 0.041(3) -0.012(2) -0.003(2) -0.003(2)
C3 0.034(3) 0.046(3) 0.035(3) -0.006(2) -0.004(2) 0.004(2)
C4 0.046(3) 0.039(3) 0.046(3) -0.013(2) -0.005(2) 0.011(2)
C5 0.025(2) 0.024(2) 0.037(2) 0.0020(18) 0.0048(18) 0.0016(17)
C6 0.032(2) 0.025(2) 0.036(3) -0.0001(19) 0.0039(19) 0.0027(18)
C7 0.045(3) 0.028(2) 0.031(2) 0.0072(19) -0.003(2) 0.000(2)
C8 0.048(3) 0.040(3) 0.042(3) 0.014(2) -0.008(2) -0.005(2)
C9 0.039(3) 0.035(3) 0.040(3) 0.011(2) 0.003(2) 0.004(2)
C10 0.033(3) 0.052(3) 0.039(3) 0.014(2) -0.007(2) 0.002(2)
C11 0.032(2) 0.025(2) 0.035(2) 0.0015(18) -0.0011(19) 0.0035(18)
C12 0.027(2) 0.030(2) 0.032(2) 0.0042(19) 0.0023(18) 0.0048(18)
C13 0.038(3) 0.036(3) 0.036(3) 0.003(2) 0.007(2) 0.000(2)
C14 0.048(3) 0.044(3) 0.040(3) 0.000(2) 0.017(2) 0.008(2)
C15 0.039(3) 0.029(3) 0.044(3) -0.004(2) 0.012(2) 0.002(2)
C16 0.042(3) 0.035(3) 0.042(3) 0.002(2) 0.013(2) -0.005(2)
C17 0.023(2) 0.028(2) 0.038(3) 0.0013(19) 0.0059(18) 0.0011(17)
C18 0.027(2) 0.024(2) 0.042(3) 0.0008(19) 0.0033(19) 0.0015(17)
C19 0.033(2) 0.032(3) 0.040(3) -0.009(2) 0.006(2) -0.0017(19)
C20 0.033(3) 0.036(3) 0.052(3) -0.009(2) -0.004(2) -0.001(2)
C21 0.036(3) 0.038(3) 0.036(3) -0.007(2) -0.004(2) 0.005(2)
C22 0.040(3) 0.029(3) 0.048(3) -0.011(2) 0.002(2) 0.007(2)
C23 0.027(2) 0.021(2) 0.041(3) -0.0035(19) 0.0036(19) -0.0010(17)
C24 0.029(2) 0.020(2) 0.039(3) -0.0032(18) 0.0041(19) 0.0001(16)
C25 0.035(2) 0.034(3) 0.040(3) -0.002(2) 0.011(2) -0.003(2)
C26 0.038(3) 0.025(2) 0.050(3) -0.002(2) 0.012(2) 0.0081(19)
C27 0.028(2) 0.024(2) 0.038(3) -0.0030(18) 0.0075(18) 0.0021(17)
C28 0.029(2) 0.027(2) 0.032(2) -0.0023(18) 0.0019(18) 0.0005(18)
C29 0.033(2) 0.025(2) 0.036(3) -0.0032(19) 0.0005(19) 0.0002(18)
C30 0.028(2) 0.034(3) 0.033(2) -0.0031(19) -0.0001(19) 0.0005(18)
C31 0.035(2) 0.021(2) 0.035(2) 0.0013(18) 0.0040(19) -0.0001(18)
C32 0.029(2) 0.028(2) 0.033(2) -0.0006(18) 0.0009(18) -0.0031(17)
C33 0.026(2) 0.026(2) 0.036(3) 0.0002(18) 0.0000(18) 0.0013(17)
C34 0.029(2) 0.028(2) 0.047(3) -0.001(2) 0.001(2) 0.0006(19)
C35 0.036(3) 0.032(3) 0.065(4) 0.004(2) 0.004(2) 0.007(2)
C36 0.032(2) 0.025(2) 0.053(3) -0.003(2) 0.005(2) -0.0040(18)
C37 0.028(3) 0.020(3) 0.037(4) 0.000 0.003(3) 0.000
C38 0.025(2) 0.028(2) 0.039(3) 0.0010(19) 0.0009(18) -0.0001(17)
C39 0.029(2) 0.021(2) 0.042(3) -0.0016(19) 0.0003(19) 0.0038(17)
C40 0.025(3) 0.032(3) 0.030(3) 0.000 0.002(2) 0.000
C41 0.027(3) 0.017(3) 0.058(4) 0.000 0.000(3) 0.000
C42 0.023(2) 0.027(3) 0.066(4) -0.002(2) 0.002(2) 0.0049(18)

loop_
_geom_bond_atom_site_label_1
_geom_bond_atom_site_label_2
_geom_bond_distance
_geom_bond_site_symmetry_2
_geom_bond_publ_flag
Co1 N5 1.930(4) . ?
Co1 N1 1.934(4) . ?
Co1 N3 1.935(4) . ?
Co1 N7 1.936(4) . ?
Co1 N9 1.937(4) . ?
Co1 N11 1.942(4) . ?
Co2 N15 1.939(4) 2_756 ?
Co2 N15 1.939(4) . ?
Co2 N13 1.942(4) 2_756 ?
Co2 N13 1.942(4) . ?
Co2 N17 1.946(4) 2_756 ?
Co2 N17 1.946(4) . ?
O1 C34 1.276(5) . ?
O2 C34 1.263(6) . ?
O3 C35 1.255(6) . ?
O4 C35 1.255(6) . ?
O5 C36 1.271(6) . ?
O6 C36 1.256(6) . ?
O7 C41 1.261(4) . ?
O8 C42 1.249(6) . ?
O9 C42 1.264(6) . ?
N1 C5 1.349(5) . ?
N1 C1 1.382(6) . ?
N2 C5 1.334(6) . ?
N2 C2 1.376(6) . ?
N3 C6 1.350(6) . ?
N3 C3 1.359(6) . ?
N4 C6 1.342(6) . ?
N4 C4 1.379(6) . ?
N5 C11 1.340(6) . ?
N5 C7 1.372(6) . ?
N6 C11 1.332(6) . ?
N6 C8 1.368(6) . ?
N7 C12 1.344(6) . ?
N7 C9 1.373(6) . ?
N8 C12 1.333(6) . ?
N8 C10 1.368(6) . ?
N9 C17 1.342(6) . ?
N9 C13 1.366(6) . ?
N10 C17 1.343(6) . ?
N10 C14 1.380(6) . ?
N11 C18 1.345(6) . ?
N11 C15 1.380(6) . ?
N12 C18 1.331(6) . ?
N12 C16 1.379(6) . ?
N13 C23 1.345(5) . ?
N13 C19 1.360(6) . ?
N14 C23 1.335(6) . ?
N14 C20 1.378(6) . ?
N15 C24 1.330(5) . ?
N15 C21 1.366(6) . ?
N16 C24 1.345(6) . ?
N16 C22 1.375(6) . ?
N17 C27 1.328(6) . ?
N17 C25 1.377(6) . ?
N18 C27 1.335(6) . ?
N18 C26 1.373(6) . ?
C1 C2 1.365(7) . ?
C3 C4 1.372(7) . ?
C5 C6 1.434(6) . ?
C7 C8 1.371(7) . ?
C9 C10 1.376(7) . ?
C11 C12 1.448(6) . ?
C13 C14 1.383(7) . ?
C15 C16 1.358(7) . ?
C17 C18 1.443(6) . ?
C19 C20 1.370(7) . ?
C21 C22 1.377(6) . ?
C23 C24 1.434(6) . ?
C25 C26 1.377(7) . ?
C27 C27 1.449(9) 2_756 ?
C28 C29 1.395(6) . ?
C28 C33 1.403(6) . ?
C28 C34 1.505(6) . ?
C29 C30 1.393(7) . ?
C30 C31 1.395(6) . ?
C30 C35 1.514(7) . ?
C31 C32 1.399(6) . ?
C32 C33 1.388(6) . ?
C32 C36 1.501(6) . ?
C37 C38 1.393(5) 2_656 ?
C37 C38 1.393(5) . ?
C37 C41 1.521(9) . ?
C38 C39 1.396(6) . ?
C39 C40 1.406(5) . ?
C39 C42 1.503(6) . ?
C40 C39 1.406(5) 2_656 ?
C41 O7 1.261(4) 2_656 ?
